data_7123944
loop_
_publ_author_name
'Queen, Joshua Douglas'
'Fettinger, James C.'
'Power, Philip P.'

_publ_section_title
;
 Two Quasi-Stable Lead(II) Hydrides at Ambient Temperature
;
_journal_name_full 'Chemical Communications'
_journal_paper_doi 10.1039/C9CC05106F
_journal_year 2019
_chemical_formula_moiety 'C60 H76 Pb2, 4(C7 H8)'
_chemical_formula_sum 'C88 H108 Pb2'
_chemical_formula_weight 1580.12
_chemical_properties_physical Air-sensitive,Moisture-sensitive,Heat-sensitive,Light-sensitive
_space_group_crystal_system triclinic
_space_group_IT_number 2
_space_group_name_Hall '-P 1'
_space_group_name_H-M_alt 'P -1'
_symmetry_space_group_name_Hall '-P 1'
_symmetry_space_group_name_H-M 'P -1'
_atom_sites_solution_hydrogens mixed
_audit_creation_method SHELXL-2018/3
_audit_update_record
;
2019-05-12 deposited with the CCDC.    2019-08-02 downloaded from the CCDC.
;
_cell_angle_alpha 110.8199(14)
_cell_angle_beta 103.3533(16)
_cell_angle_gamma 102.2870(15)
_cell_formula_units_Z 1
_cell_length_a 11.9074(15)
_cell_length_b 13.2780(17)
_cell_length_c 13.7294(18)
_cell_measurement_reflns_used 9834
_cell_measurement_temperature 90(2)
_cell_measurement_theta_max 30.55
_cell_measurement_theta_min 2.76
_cell_volume 1867.4(4)
_computing_cell_refinement 'SAINT (8.38a) (Bruker, 2017)'
_computing_data_collection 'Apex2 (2014.9-1) (Bruker, 2014)'
_computing_data_reduction 'SAINT (8.38a) (Bruker, 2017)'
_computing_molecular_graphics 'Bruker SHELXTL'
_computing_publication_material 'Bruker SHELXTL'
_computing_structure_refinement 'SHELXL-2018/3 (Sheldrick, 2018)'
_computing_structure_solution 'SHELXT (Sheldrick, 2014)'
_diffrn_ambient_temperature 90(2)
_diffrn_measured_fraction_theta_full 0.999
_diffrn_measured_fraction_theta_max 0.996
_diffrn_measurement_device_type 'Bruker APEX-II CCD'
_diffrn_measurement_method '\f and \w scans'
_diffrn_radiation_type MoK\a
_diffrn_radiation_wavelength 0.71073
_diffrn_reflns_av_R_equivalents 0.0134
_diffrn_reflns_av_unetI/netI 0.0200
_diffrn_reflns_Laue_measured_fraction_full 0.999
_diffrn_reflns_Laue_measured_fraction_max 0.996
_diffrn_reflns_limit_h_max 17
_diffrn_reflns_limit_h_min -17
_diffrn_reflns_limit_k_max 18
_diffrn_reflns_limit_k_min -18
_diffrn_reflns_limit_l_max 19
_diffrn_reflns_limit_l_min -19
_diffrn_reflns_number 22485
_diffrn_reflns_point_group_measured_fraction_full 0.999
_diffrn_reflns_point_group_measured_fraction_max 0.996
_diffrn_reflns_theta_full 25.242
_diffrn_reflns_theta_max 30.553
_diffrn_reflns_theta_min 2.047
_exptl_absorpt_coefficient_mu 4.545
_exptl_absorpt_correction_T_max 0.3931
_exptl_absorpt_correction_T_min 0.2691
_exptl_absorpt_correction_type multi-scan
_exptl_absorpt_process_details 'SADABS 2016/2 (Sheldrick, 2016)'
_exptl_crystal_colour Yellow
_exptl_crystal_density_diffrn 1.405
_exptl_crystal_description Block
_exptl_crystal_F_000 800
_exptl_crystal_size_max 0.455
_exptl_crystal_size_mid 0.270
_exptl_crystal_size_min 0.166
_refine_diff_density_max 1.270
_refine_diff_density_min -0.431
_refine_diff_density_rms 0.061
_refine_ls_extinction_method none
_refine_ls_goodness_of_fit_ref 1.058
_refine_ls_hydrogen_treatment mixed
_refine_ls_matrix_type full
_refine_ls_number_parameters 429
_refine_ls_number_reflns 11379
_refine_ls_number_restraints 0
_refine_ls_restrained_S_all 1.058
_refine_ls_R_factor_all 0.0149
_refine_ls_R_factor_gt 0.0139
_refine_ls_shift/su_max 0.002
_refine_ls_shift/su_mean 0.000
_refine_ls_structure_factor_coef Fsqd
_refine_ls_weighting_details 'w=1/[\s^2^(Fo^2^)+(0.0131P)^2^+0.6821P] where P=(Fo^2^+2Fc^2^)/3'
_refine_ls_weighting_scheme calc
_refine_ls_wR_factor_gt 0.0338
_refine_ls_wR_factor_ref 0.0341
_reflns_Friedel_coverage 0.000
_reflns_number_gt 10955
_reflns_number_total 11379
_reflns_threshold_expression 'I > 2\s(I)'
_cod_data_source_file c9cc05106f2.cif
_cod_data_source_block JQ97FFMI
_cod_depositor_comments
;
The following automatic conversions were performed:

'_exptl_absorpt_correction_type' value 'Multi-scan' changed to
'multi-scan' according to
/home/data/users/saulius/crontab/automatic-downloads/rss-feeds/RSC/lib/dictionaries/cif_core.dic
dictionary named 'cif_core.dic' version 2.4.2 from 2011-04-26.

Automatic conversion script
Id: cif_fix_values 4973 2017-02-22 13:04:09Z antanas 
;
_cod_database_code 7123944
_shelx_shelxl_version_number 2018/3
_shelx_space_group_comment
; 
The symmetry employed for this shelxl refinement is uniquely defined 
by the following loop, which should always be used as a source of 
symmetry information in preference to the above space-group names. 
They are only intended as comments. 
;
_shelx_estimated_absorpt_t_min 0.232
_shelx_estimated_absorpt_t_max 0.519

loop_
_space_group_symop_operation_xyz
'x, y, z'
'-x, -y, -z'

loop_
_atom_site_label
_atom_site_type_symbol
_atom_site_fract_x
_atom_site_fract_y
_atom_site_fract_z
_atom_site_U_iso_or_equiv
_atom_site_adp_type
_atom_site_occupancy
_atom_site_site_symmetry_order
_atom_site_calc_flag
_atom_site_refinement_flags_posn
_atom_site_refinement_flags_adp
_atom_site_refinement_flags_occupancy
_atom_site_disorder_assembly
_atom_site_disorder_group
Pb1 Pb 0.38299(2) 0.38316(2) 0.43383(2) 0.01390(2) Uani 0.984 1 d . . P A 1
Pb1B Pb 0.4196(5) 0.4154(5) 0.4860(6) 0.0305(8) Uani 0.016 1 d . . P A 2
H1 H 0.468(2) 0.5243(19) 0.5824(18) 0.043(6) Uiso 1 1 d . . . . .
C1 C 0.48691(10) 0.27717(10) 0.49506(9) 0.0114(2) Uani 1 1 d . . . . .
C2 C 0.54598(10) 0.21464(10) 0.43073(9) 0.0112(2) Uani 1 1 d . . . . .
C3 C 0.59866(11) 0.14186(10) 0.46320(10) 0.0134(2) Uani 1 1 d . . . . .
H3 H 0.638494 0.099933 0.419419 0.016 Uiso 1 1 calc R U . . .
C4 C 0.59316(11) 0.13040(10) 0.55914(10) 0.0146(2) Uani 1 1 d . . . . .
H4 H 0.631416 0.082918 0.582177 0.018 Uiso 1 1 calc R U . . .
C5 C 0.53117(11) 0.18907(11) 0.62097(10) 0.0144(2) Uani 1 1 d . . . . .
H5 H 0.525511 0.179956 0.685425 0.017 Uiso 1 1 calc R U . . .
C6 C 0.47712(10) 0.26129(10) 0.58919(9) 0.0118(2) Uani 1 1 d . . . . .
C7 C 0.55070(11) 0.21985(10) 0.32423(10) 0.0119(2) Uani 1 1 d . . . . .
C8 C 0.44930(11) 0.15431(10) 0.22606(10) 0.0136(2) Uani 1 1 d . . . . .
C9 C 0.45970(12) 0.15306(11) 0.12605(10) 0.0170(2) Uani 1 1 d . . . . .
H9 H 0.392225 0.109260 0.059524 0.020 Uiso 1 1 calc R U . . .
C10 C 0.56742(12) 0.21508(12) 0.12319(11) 0.0182(2) Uani 1 1 d . . . . .
H10 H 0.573907 0.211990 0.054582 0.022 Uiso 1 1 calc R U . . .
C11 C 0.66590(12) 0.28170(11) 0.22006(11) 0.0164(2) Uani 1 1 d . . . . .
H11 H 0.738653 0.325178 0.217345 0.020 Uiso 1 1 calc R U . . .
C12 C 0.65911(11) 0.28547(10) 0.32169(10) 0.0130(2) Uani 1 1 d . . . . .
C13 C 0.33261(11) 0.07950(11) 0.22574(10) 0.0163(2) Uani 1 1 d . . . . .
H13 H 0.332168 0.107516 0.303528 0.020 Uiso 1 1 calc R U . . .
C14 C 0.21668(12) 0.08523(14) 0.15412(13) 0.0258(3) Uani 1 1 d . . . . .
H14A H 0.218771 0.164704 0.178280 0.039 Uiso 1 1 calc R U . . .
H14B H 0.144974 0.040715 0.161780 0.039 Uiso 1 1 calc R U . . .
H14C H 0.212185 0.053939 0.076508 0.039 Uiso 1 1 calc R U . . .
C15 C 0.33243(14) -0.04410(12) 0.18867(13) 0.0256(3) Uani 1 1 d . . . . .
H15A H 0.335269 -0.073161 0.113229 0.038 Uiso 1 1 calc R U . . .
H15B H 0.257979 -0.091135 0.190343 0.038 Uiso 1 1 calc R U . . .
H15C H 0.403917 -0.046912 0.238762 0.038 Uiso 1 1 calc R U . . .
C16 C 0.76821(11) 0.35783(11) 0.42694(10) 0.0157(2) Uani 1 1 d . . . . .
H16 H 0.738173 0.370453 0.491179 0.019 Uiso 1 1 calc R U . . .
C17 C 0.82899(12) 0.47487(11) 0.43268(12) 0.0202(3) Uani 1 1 d . . . . .
H17A H 0.870737 0.465707 0.377925 0.030 Uiso 1 1 calc R U . . .
H17B H 0.888385 0.523641 0.506865 0.030 Uiso 1 1 calc R U . . .
H17C H 0.766677 0.510029 0.416919 0.030 Uiso 1 1 calc R U . . .
C18 C 0.86303(12) 0.29658(12) 0.43879(12) 0.0223(3) Uani 1 1 d . . . . .
H18A H 0.824218 0.222569 0.436684 0.033 Uiso 1 1 calc R U . . .
H18B H 0.929592 0.343014 0.509406 0.033 Uiso 1 1 calc R U . . .
H18C H 0.895743 0.285095 0.377838 0.033 Uiso 1 1 calc R U . . .
C19 C 0.40106(11) 0.31507(11) 0.65109(10) 0.0138(2) Uani 1 1 d . . . . .
C20 C 0.45593(12) 0.41747(11) 0.74845(10) 0.0162(2) Uani 1 1 d . . . . .
C21 C 0.38167(14) 0.46507(12) 0.80329(12) 0.0220(3) Uani 1 1 d . . . . .
H21 H 0.417571 0.534114 0.868866 0.026 Uiso 1 1 calc R U . . .
C22 C 0.25626(15) 0.41271(13) 0.76310(13) 0.0252(3) Uani 1 1 d . . . . .
H22 H 0.206905 0.446234 0.801016 0.030 Uiso 1 1 calc R U . . .
C23 C 0.20274(13) 0.31188(13) 0.66801(12) 0.0230(3) Uani 1 1 d . . . . .
H23 H 0.116798 0.276401 0.641538 0.028 Uiso 1 1 calc R U . . .
C24 C 0.27348(12) 0.26145(12) 0.61031(11) 0.0169(2) Uani 1 1 d . . . . .
C25 C 0.59364(13) 0.47492(11) 0.79449(11) 0.0192(2) Uani 1 1 d . . . . .
H25 H 0.626039 0.448832 0.732147 0.023 Uiso 1 1 calc R U . . .
C26 C 0.63086(15) 0.60494(12) 0.84258(12) 0.0267(3) Uani 1 1 d . . . . .
H26A H 0.584804 0.627425 0.789512 0.040 Uiso 1 1 calc R U . . .
H26B H 0.718386 0.636796 0.857279 0.040 Uiso 1 1 calc R U . . .
H26C H 0.613219 0.633865 0.911735 0.040 Uiso 1 1 calc R U . . .
C27 C 0.65315(15) 0.43865(14) 0.88248(13) 0.0288(3) Uani 1 1 d . . . . .
H27A H 0.620559 0.460572 0.943423 0.043 Uiso 1 1 calc R U . . .
H27B H 0.741664 0.476353 0.910775 0.043 Uiso 1 1 calc R U . . .
H27C H 0.635225 0.355871 0.849410 0.043 Uiso 1 1 calc R U . . .
C28 C 0.21284(12) 0.14772(13) 0.50908(11) 0.0205(3) Uani 1 1 d . . . . .
H28 H 0.273392 0.134803 0.470177 0.025 Uiso 1 1 calc R U . . .
C29 C 0.09942(14) 0.14481(16) 0.42664(14) 0.0337(4) Uani 1 1 d . . . . .
H29A H 0.036266 0.152619 0.460964 0.051 Uiso 1 1 calc R U . . .
H29B H 0.068594 0.072229 0.360585 0.051 Uiso 1 1 calc R U . . .
H29C H 0.120847 0.207721 0.405648 0.051 Uiso 1 1 calc R U . . .
C30 C 0.18178(15) 0.05063(13) 0.54433(13) 0.0270(3) Uani 1 1 d . . . . .
H30A H 0.256348 0.050766 0.593095 0.040 Uiso 1 1 calc R U . . .
H30B H 0.145843 -0.022375 0.478599 0.040 Uiso 1 1 calc R U . . .
H30C H 0.123332 0.061509 0.583807 0.040 Uiso 1 1 calc R U . . .
C31 C 0.18398(13) 0.14747(13) 0.86135(11) 0.0238(3) Uani 1 1 d . . . . .
C32 C 0.29863(14) 0.19529(13) 0.85825(11) 0.0224(3) Uani 1 1 d . . . . .
H32 H 0.323941 0.272394 0.868856 0.027 Uiso 1 1 calc R U . . .
C33 C 0.37617(13) 0.13110(13) 0.83977(11) 0.0217(3) Uani 1 1 d . . . . .
H33 H 0.454251 0.164885 0.838408 0.026 Uiso 1 1 calc R U . . .
C34 C 0.34052(14) 0.01809(13) 0.82329(11) 0.0226(3) Uani 1 1 d . . . . .
H34 H 0.393521 -0.025672 0.810222 0.027 Uiso 1 1 calc R U . . .
C35 C 0.22660(14) -0.03024(13) 0.82612(12) 0.0243(3) Uani 1 1 d . . . . .
H35 H 0.201212 -0.107607 0.814673 0.029 Uiso 1 1 calc R U . . .
C36 C 0.14959(13) 0.03419(13) 0.84565(12) 0.0245(3) Uani 1 1 d . . . . .
H36 H 0.072209 0.000505 0.848345 0.029 Uiso 1 1 calc R U . . .
C37 C 0.09895(18) 0.21634(18) 0.88043(16) 0.0397(4) Uani 1 1 d . . . . .
H37A H 0.142896 0.296559 0.902492 0.060 Uiso 1 1 calc R U . . .
H37B H 0.068883 0.209169 0.939144 0.060 Uiso 1 1 calc R U . . .
H37C H 0.029848 0.188015 0.812051 0.060 Uiso 1 1 calc R U . . .
C38 C 0.94944(13) 0.49403(13) 0.80151(12) 0.0232(3) Uani 1 1 d . . . . .
C39 C 0.91429(14) 0.56477(15) 0.75450(13) 0.0285(3) Uani 1 1 d . . . . .
H39 H 0.847630 0.532639 0.687208 0.034 Uiso 1 1 calc R U . . .
C40 C 0.97496(16) 0.68113(15) 0.80431(14) 0.0310(3) Uani 1 1 d . . . . .
H40 H 0.949637 0.727853 0.771002 0.037 Uiso 1 1 calc R U . . .
C41 C 1.07238(16) 0.72954(15) 0.90245(14) 0.0306(3) Uani 1 1 d . . . . .
H41 H 1.114064 0.809250 0.936596 0.037 Uiso 1 1 calc R U . . .
C42 C 1.10848(14) 0.66039(15) 0.95043(13) 0.0286(3) Uani 1 1 d . . . . .
H42 H 1.175127 0.692967 1.017777 0.034 Uiso 1 1 calc R U . . .
C43 C 1.04780(13) 0.54419(14) 0.90056(12) 0.0246(3) Uani 1 1 d . . . . .
H43 H 1.073434 0.497827 0.934205 0.030 Uiso 1 1 calc R U . . .
C44 C 0.88461(16) 0.36767(15) 0.74703(15) 0.0340(4) Uani 1 1 d . . . . .
H44A H 0.801911 0.351353 0.698872 0.051 Uiso 1 1 calc R U . . .
H44B H 0.880141 0.340062 0.803870 0.051 Uiso 1 1 calc R U . . .
H44C H 0.929518 0.329234 0.702845 0.051 Uiso 1 1 calc R U . . .

loop_
_atom_site_aniso_label
_atom_site_aniso_U_11
_atom_site_aniso_U_22
_atom_site_aniso_U_33
_atom_site_aniso_U_23
_atom_site_aniso_U_13
_atom_site_aniso_U_12
Pb1 0.01397(3) 0.01501(3) 0.01433(3) 0.00744(2) 0.00370(2) 0.00681(2)
Pb1B 0.0245(19) 0.044(2) 0.030(2) 0.022(2) 0.0070(18) 0.0156(18)
C1 0.0102(5) 0.0115(5) 0.0117(5) 0.0050(4) 0.0030(4) 0.0029(4)
C2 0.0098(5) 0.0114(5) 0.0105(5) 0.0039(4) 0.0026(4) 0.0017(4)
C3 0.0124(5) 0.0127(5) 0.0149(5) 0.0050(4) 0.0050(4) 0.0046(4)
C4 0.0143(5) 0.0144(5) 0.0165(5) 0.0082(4) 0.0040(4) 0.0057(4)
C5 0.0150(5) 0.0165(5) 0.0134(5) 0.0083(4) 0.0045(4) 0.0050(4)
C6 0.0111(5) 0.0126(5) 0.0109(5) 0.0045(4) 0.0038(4) 0.0032(4)
C7 0.0133(5) 0.0118(5) 0.0119(5) 0.0049(4) 0.0056(4) 0.0054(4)
C8 0.0131(5) 0.0145(5) 0.0129(5) 0.0050(4) 0.0047(4) 0.0050(4)
C9 0.0167(6) 0.0210(6) 0.0118(5) 0.0061(5) 0.0039(4) 0.0058(5)
C10 0.0215(6) 0.0233(6) 0.0136(5) 0.0095(5) 0.0083(5) 0.0087(5)
C11 0.0164(5) 0.0187(6) 0.0173(6) 0.0094(5) 0.0082(5) 0.0057(5)
C12 0.0130(5) 0.0131(5) 0.0137(5) 0.0055(4) 0.0052(4) 0.0050(4)
C13 0.0122(5) 0.0184(6) 0.0140(5) 0.0045(5) 0.0036(4) 0.0020(4)
C14 0.0132(6) 0.0316(8) 0.0285(7) 0.0120(6) 0.0032(5) 0.0047(5)
C15 0.0224(7) 0.0201(6) 0.0320(8) 0.0114(6) 0.0088(6) 0.0025(5)
C16 0.0128(5) 0.0160(5) 0.0154(5) 0.0060(4) 0.0042(4) 0.0006(4)
C17 0.0173(6) 0.0172(6) 0.0235(6) 0.0078(5) 0.0076(5) 0.0011(5)
C18 0.0143(6) 0.0227(6) 0.0269(7) 0.0123(6) 0.0017(5) 0.0032(5)
C19 0.0167(5) 0.0173(5) 0.0134(5) 0.0097(4) 0.0076(4) 0.0084(4)
C20 0.0231(6) 0.0163(6) 0.0142(5) 0.0089(5) 0.0089(5) 0.0088(5)
C21 0.0340(7) 0.0206(6) 0.0209(6) 0.0110(5) 0.0169(6) 0.0150(6)
C22 0.0337(8) 0.0319(8) 0.0305(7) 0.0209(6) 0.0235(6) 0.0229(6)
C23 0.0204(6) 0.0343(8) 0.0283(7) 0.0207(6) 0.0151(6) 0.0156(6)
C24 0.0166(6) 0.0234(6) 0.0171(6) 0.0126(5) 0.0080(5) 0.0090(5)
C25 0.0231(6) 0.0174(6) 0.0141(5) 0.0043(5) 0.0063(5) 0.0050(5)
C26 0.0368(8) 0.0176(6) 0.0191(6) 0.0033(5) 0.0092(6) 0.0043(6)
C27 0.0297(8) 0.0287(8) 0.0241(7) 0.0115(6) 0.0020(6) 0.0090(6)
C28 0.0126(5) 0.0286(7) 0.0180(6) 0.0095(5) 0.0051(5) 0.0033(5)
C29 0.0215(7) 0.0428(9) 0.0318(8) 0.0239(7) -0.0028(6) -0.0005(6)
C30 0.0278(7) 0.0230(7) 0.0263(7) 0.0101(6) 0.0037(6) 0.0072(6)
C31 0.0237(7) 0.0317(7) 0.0164(6) 0.0085(5) 0.0050(5) 0.0148(6)
C32 0.0299(7) 0.0232(6) 0.0159(6) 0.0096(5) 0.0066(5) 0.0110(6)
C33 0.0229(6) 0.0295(7) 0.0167(6) 0.0124(5) 0.0089(5) 0.0095(5)
C34 0.0276(7) 0.0274(7) 0.0177(6) 0.0098(5) 0.0103(5) 0.0149(6)
C35 0.0291(7) 0.0212(6) 0.0186(6) 0.0060(5) 0.0063(5) 0.0068(6)
C36 0.0184(6) 0.0308(7) 0.0188(6) 0.0078(6) 0.0040(5) 0.0052(5)
C37 0.0369(9) 0.0511(11) 0.0416(10) 0.0196(9) 0.0166(8) 0.0303(9)
C38 0.0201(6) 0.0308(7) 0.0218(6) 0.0108(6) 0.0103(5) 0.0114(6)
C39 0.0246(7) 0.0389(9) 0.0238(7) 0.0148(6) 0.0061(6) 0.0132(6)
C40 0.0353(8) 0.0385(9) 0.0339(8) 0.0234(7) 0.0173(7) 0.0199(7)
C41 0.0329(8) 0.0296(8) 0.0308(8) 0.0121(6) 0.0166(7) 0.0077(6)
C42 0.0247(7) 0.0366(8) 0.0208(7) 0.0095(6) 0.0068(6) 0.0084(6)
C43 0.0224(6) 0.0350(8) 0.0229(7) 0.0150(6) 0.0104(5) 0.0141(6)
C44 0.0318(8) 0.0314(8) 0.0338(8) 0.0097(7) 0.0100(7) 0.0092(7)

loop_
_atom_type_symbol
_atom_type_description
_atom_type_scat_dispersion_real
_atom_type_scat_dispersion_imag
_atom_type_scat_source
C C 0.0033 0.0016 'International Tables Vol C Tables 4.2.6.8 and 6.1.1.4'
H H 0.0000 0.0000 'International Tables Vol C Tables 4.2.6.8 and 6.1.1.4'
Pb Pb -3.3944 10.1111 'International Tables Vol C Tables 4.2.6.8 and 6.1.1.4'

loop_
_geom_angle_atom_site_label_1
_geom_angle_atom_site_label_2
_geom_angle_atom_site_label_3
_geom_angle
_geom_angle_site_symmetry_1
_geom_angle_site_symmetry_3
C1 Pb1 Pb1 93.44(3) . 2_666
C1 Pb1 H1 92.2(6) . .
Pb1 Pb1 H1 37.0(6) 2_666 .
C1 Pb1B Pb1B 113.6(3) . 2_666
C1 Pb1B H1 118.6(9) . .
Pb1B Pb1B H1 54.1(9) 2_666 .
C2 C1 C6 118.87(11) . .
C2 C1 Pb1B 130.59(16) . .
C6 C1 Pb1B 110.18(17) . .
C2 C1 Pb1 120.53(8) . .
C6 C1 Pb1 119.98(8) . .
C3 C2 C1 120.14(11) . .
C3 C2 C7 118.04(10) . .
C1 C2 C7 121.78(10) . .
C4 C3 C2 120.58(11) . .
C4 C3 H3 119.7 . .
C2 C3 H3 119.7 . .
C5 C4 C3 119.46(11) . .
C5 C4 H4 120.3 . .
C3 C4 H4 120.3 . .
C4 C5 C6 120.67(11) . .
C4 C5 H5 119.7 . .
C6 C5 H5 119.7 . .
C5 C6 C1 120.17(11) . .
C5 C6 C19 119.58(10) . .
C1 C6 C19 120.10(10) . .
C12 C7 C8 120.36(11) . .
C12 C7 C2 119.54(10) . .
C8 C7 C2 120.00(10) . .
C9 C8 C7 118.89(11) . .
C9 C8 C13 119.54(11) . .
C7 C8 C13 121.45(11) . .
C10 C9 C8 120.68(12) . .
C10 C9 H9 119.7 . .
C8 C9 H9 119.7 . .
C9 C10 C11 120.37(12) . .
C9 C10 H10 119.8 . .
C11 C10 H10 119.8 . .
C10 C11 C12 120.70(12) . .
C10 C11 H11 119.7 . .
C12 C11 H11 119.7 . .
C11 C12 C7 118.96(11) . .
C11 C12 C16 120.11(11) . .
C7 C12 C16 120.93(11) . .
C8 C13 C14 113.02(11) . .
C8 C13 C15 110.09(11) . .
C14 C13 C15 110.55(11) . .
C8 C13 H13 107.7 . .
C14 C13 H13 107.7 . .
C15 C13 H13 107.7 . .
C13 C14 H14A 109.5 . .
C13 C14 H14B 109.5 . .
H14A C14 H14B 109.5 . .
C13 C14 H14C 109.5 . .
H14A C14 H14C 109.5 . .
H14B C14 H14C 109.5 . .
C13 C15 H15A 109.5 . .
C13 C15 H15B 109.5 . .
H15A C15 H15B 109.5 . .
C13 C15 H15C 109.5 . .
H15A C15 H15C 109.5 . .
H15B C15 H15C 109.5 . .
C12 C16 C17 112.14(11) . .
C12 C16 C18 111.34(11) . .
C17 C16 C18 109.75(11) . .
C12 C16 H16 107.8 . .
C17 C16 H16 107.8 . .
C18 C16 H16 107.8 . .
C16 C17 H17A 109.5 . .
C16 C17 H17B 109.5 . .
H17A C17 H17B 109.5 . .
C16 C17 H17C 109.5 . .
H17A C17 H17C 109.5 . .
H17B C17 H17C 109.5 . .
C16 C18 H18A 109.5 . .
C16 C18 H18B 109.5 . .
H18A C18 H18B 109.5 . .
C16 C18 H18C 109.5 . .
H18A C18 H18C 109.5 . .
H18B C18 H18C 109.5 . .
C20 C19 C24 120.43(11) . .
C20 C19 C6 120.67(11) . .
C24 C19 C6 118.90(11) . .
C21 C20 C19 118.84(13) . .
C21 C20 C25 120.22(12) . .
C19 C20 C25 120.94(11) . .
C22 C21 C20 120.79(13) . .
C22 C21 H21 119.6 . .
C20 C21 H21 119.6 . .
C23 C22 C21 120.26(13) . .
C23 C22 H22 119.9 . .
C21 C22 H22 119.9 . .
C22 C23 C24 120.87(13) . .
C22 C23 H23 119.6 . .
C24 C23 H23 119.6 . .
C23 C24 C19 118.80(13) . .
C23 C24 C28 119.69(12) . .
C19 C24 C28 121.43(11) . .
C20 C25 C26 112.87(12) . .
C20 C25 C27 110.83(12) . .
C26 C25 C27 109.77(12) . .
C20 C25 H25 107.7 . .
C26 C25 H25 107.7 . .
C27 C25 H25 107.7 . .
C25 C26 H26A 109.5 . .
C25 C26 H26B 109.5 . .
H26A C26 H26B 109.5 . .
C25 C26 H26C 109.5 . .
H26A C26 H26C 109.5 . .
H26B C26 H26C 109.5 . .
C25 C27 H27A 109.5 . .
C25 C27 H27B 109.5 . .
H27A C27 H27B 109.5 . .
C25 C27 H27C 109.5 . .
H27A C27 H27C 109.5 . .
H27B C27 H27C 109.5 . .
C24 C28 C29 113.19(13) . .
C24 C28 C30 110.28(11) . .
C29 C28 C30 110.66(12) . .
C24 C28 H28 107.5 . .
C29 C28 H28 107.5 . .
C30 C28 H28 107.5 . .
C28 C29 H29A 109.5 . .
C28 C29 H29B 109.5 . .
H29A C29 H29B 109.5 . .
C28 C29 H29C 109.5 . .
H29A C29 H29C 109.5 . .
H29B C29 H29C 109.5 . .
C28 C30 H30A 109.5 . .
C28 C30 H30B 109.5 . .
H30A C30 H30B 109.5 . .
C28 C30 H30C 109.5 . .
H30A C30 H30C 109.5 . .
H30B C30 H30C 109.5 . .
C36 C31 C32 118.33(13) . .
C36 C31 C37 120.81(15) . .
C32 C31 C37 120.86(15) . .
C33 C32 C31 120.57(14) . .
C33 C32 H32 119.7 . .
C31 C32 H32 119.7 . .
C34 C33 C32 120.59(14) . .
C34 C33 H33 119.7 . .
C32 C33 H33 119.7 . .
C35 C34 C33 119.26(13) . .
C35 C34 H34 120.4 . .
C33 C34 H34 120.4 . .
C34 C35 C36 120.17(14) . .
C34 C35 H35 119.9 . .
C36 C35 H35 119.9 . .
C35 C36 C31 121.08(14) . .
C35 C36 H36 119.5 . .
C31 C36 H36 119.5 . .
C31 C37 H37A 109.5 . .
C31 C37 H37B 109.5 . .
H37A C37 H37B 109.5 . .
C31 C37 H37C 109.5 . .
H37A C37 H37C 109.5 . .
H37B C37 H37C 109.5 . .
C39 C38 C43 117.90(15) . .
C39 C38 C44 121.23(14) . .
C43 C38 C44 120.87(15) . .
C40 C39 C38 121.14(15) . .
C40 C39 H39 119.4 . .
C38 C39 H39 119.4 . .
C41 C40 C39 120.27(15) . .
C41 C40 H40 119.9 . .
C39 C40 H40 119.9 . .
C40 C41 C42 119.34(16) . .
C40 C41 H41 120.3 . .
C42 C41 H41 120.3 . .
C43 C42 C41 120.31(15) . .
C43 C42 H42 119.8 . .
C41 C42 H42 119.8 . .
C42 C43 C38 121.04(15) . .
C42 C43 H43 119.5 . .
C38 C43 H43 119.5 . .
C38 C44 H44A 109.5 . .
C38 C44 H44B 109.5 . .
H44A C44 H44B 109.5 . .
C38 C44 H44C 109.5 . .
H44A C44 H44C 109.5 . .
H44B C44 H44C 109.5 . .

loop_
_geom_bond_atom_site_label_1
_geom_bond_atom_site_label_2
_geom_bond_distance
_geom_bond_site_symmetry_2
Pb1 C1 2.3066(12) .
Pb1 Pb1 3.2662(3) 2_666
Pb1 H1 2.05(2) .
Pb1B C1 2.183(4) .
Pb1B Pb1B 2.466(11) 2_666
Pb1B H1 1.45(2) .
C1 C2 1.4065(16) .
C1 C6 1.4075(16) .
C2 C3 1.4004(17) .
C2 C7 1.5015(16) .
C3 C4 1.3930(17) .
C3 H3 0.9500 .
C4 C5 1.3915(17) .
C4 H4 0.9500 .
C5 C6 1.3980(17) .
C5 H5 0.9500 .
C6 C19 1.5006(16) .
C7 C12 1.4108(16) .
C7 C8 1.4138(16) .
C8 C9 1.4016(17) .
C8 C13 1.5245(17) .
C9 C10 1.3862(18) .
C9 H9 0.9500 .
C10 C11 1.3886(18) .
C10 H10 0.9500 .
C11 C12 1.4000(17) .
C11 H11 0.9500 .
C12 C16 1.5210(17) .
C13 C14 1.5326(19) .
C13 C15 1.535(2) .
C13 H13 1.0000 .
C14 H14A 0.9800 .
C14 H14B 0.9800 .
C14 H14C 0.9800 .
C15 H15A 0.9800 .
C15 H15B 0.9800 .
C15 H15C 0.9800 .
C16 C17 1.5339(18) .
C16 C18 1.5372(19) .
C16 H16 1.0000 .
C17 H17A 0.9800 .
C17 H17B 0.9800 .
C17 H17C 0.9800 .
C18 H18A 0.9800 .
C18 H18B 0.9800 .
C18 H18C 0.9800 .
C19 C20 1.4102(18) .
C19 C24 1.4113(18) .
C20 C21 1.3984(18) .
C20 C25 1.5219(19) .
C21 C22 1.387(2) .
C21 H21 0.9500 .
C22 C23 1.383(2) .
C22 H22 0.9500 .
C23 C24 1.3988(18) .
C23 H23 0.9500 .
C24 C28 1.5211(19) .
C25 C26 1.530(2) .
C25 C27 1.535(2) .
C25 H25 1.0000 .
C26 H26A 0.9800 .
C26 H26B 0.9800 .
C26 H26C 0.9800 .
C27 H27A 0.9800 .
C27 H27B 0.9800 .
C27 H27C 0.9800 .
C28 C29 1.532(2) .
C28 C30 1.535(2) .
C28 H28 1.0000 .
C29 H29A 0.9800 .
C29 H29B 0.9800 .
C29 H29C 0.9800 .
C30 H30A 0.9800 .
C30 H30B 0.9800 .
C30 H30C 0.9800 .
C31 C36 1.394(2) .
C31 C32 1.395(2) .
C31 C37 1.509(2) .
C32 C33 1.390(2) .
C32 H32 0.9500 .
C33 C34 1.388(2) .
C33 H33 0.9500 .
C34 C35 1.387(2) .
C34 H34 0.9500 .
C35 C36 1.389(2) .
C35 H35 0.9500 .
C36 H36 0.9500 .
C37 H37A 0.9800 .
C37 H37B 0.9800 .
C37 H37C 0.9800 .
C38 C39 1.395(2) .
C38 C43 1.398(2) .
C38 C44 1.503(2) .
C39 C40 1.387(2) .
C39 H39 0.9500 .
C40 C41 1.385(2) .
C40 H40 0.9500 .
C41 C42 1.389(2) .
C41 H41 0.9500 .
C42 C43 1.385(2) .
C42 H42 0.9500 .
C43 H43 0.9500 .
C44 H44A 0.9800 .
C44 H44B 0.9800 .
C44 H44C 0.9800 .

loop_
_geom_torsion_atom_site_label_1
_geom_torsion_atom_site_label_2
_geom_torsion_atom_site_label_3
_geom_torsion_atom_site_label_4
_geom_torsion
C6 C1 C2 C3 -2.82(17)
Pb1B C1 C2 C3 169.6(2)
Pb1 C1 C2 C3 -173.77(8)
C6 C1 C2 C7 174.83(10)
Pb1B C1 C2 C7 -12.7(3)
Pb1 C1 C2 C7 3.88(15)
C1 C2 C3 C4 0.07(18)
C7 C2 C3 C4 -177.67(11)
C2 C3 C4 C5 2.14(18)
C3 C4 C5 C6 -1.56(18)
C4 C5 C6 C1 -1.23(18)
C4 C5 C6 C19 174.36(11)
C2 C1 C6 C5 3.40(17)
Pb1B C1 C6 C5 -170.5(2)
Pb1 C1 C6 C5 174.40(9)
C2 C1 C6 C19 -172.17(11)
Pb1B C1 C6 C19 13.9(2)
Pb1 C1 C6 C19 -1.17(15)
C3 C2 C7 C12 -79.31(14)
C1 C2 C7 C12 102.99(14)
C3 C2 C7 C8 97.19(14)
C1 C2 C7 C8 -80.51(15)
C12 C7 C8 C9 1.88(18)
C2 C7 C8 C9 -174.60(11)
C12 C7 C8 C13 177.89(11)
C2 C7 C8 C13 1.42(17)
C7 C8 C9 C10 -0.08(19)
C13 C8 C9 C10 -176.17(12)
C8 C9 C10 C11 -1.6(2)
C9 C10 C11 C12 1.4(2)
C10 C11 C12 C7 0.39(19)
C10 C11 C12 C16 179.34(12)
C8 C7 C12 C11 -2.03(18)
C2 C7 C12 C11 174.46(11)
C8 C7 C12 C16 179.03(11)
C2 C7 C12 C16 -4.47(17)
C9 C8 C13 C14 -45.43(16)
C7 C8 C13 C14 138.58(13)
C9 C8 C13 C15 78.73(15)
C7 C8 C13 C15 -97.25(14)
C11 C12 C16 C17 42.85(16)
C7 C12 C16 C17 -138.23(12)
C11 C12 C16 C18 -80.57(15)
C7 C12 C16 C18 98.35(14)
C5 C6 C19 C20 85.19(15)
C1 C6 C19 C20 -99.22(14)
C5 C6 C19 C24 -94.77(14)
C1 C6 C19 C24 80.82(15)
C24 C19 C20 C21 -0.38(18)
C6 C19 C20 C21 179.66(11)
C24 C19 C20 C25 178.81(12)
C6 C19 C20 C25 -1.15(18)
C19 C20 C21 C22 0.1(2)
C25 C20 C21 C22 -179.06(13)
C20 C21 C22 C23 0.3(2)
C21 C22 C23 C24 -0.5(2)
C22 C23 C24 C19 0.3(2)
C22 C23 C24 C28 177.13(13)
C20 C19 C24 C23 0.18(18)
C6 C19 C24 C23 -179.85(12)
C20 C19 C24 C28 -176.63(12)
C6 C19 C24 C28 3.34(18)
C21 C20 C25 C26 -38.81(17)
C19 C20 C25 C26 142.01(12)
C21 C20 C25 C27 84.78(15)
C19 C20 C25 C27 -94.40(14)
C23 C24 C28 C29 48.85(17)
C19 C24 C28 C29 -134.37(13)
C23 C24 C28 C30 -75.72(16)
C19 C24 C28 C30 101.06(14)
C36 C31 C32 C33 0.1(2)
C37 C31 C32 C33 -179.49(14)
C31 C32 C33 C34 0.5(2)
C32 C33 C34 C35 -0.4(2)
C33 C34 C35 C36 -0.2(2)
C34 C35 C36 C31 0.8(2)
C32 C31 C36 C35 -0.7(2)
C37 C31 C36 C35 178.86(14)
C43 C38 C39 C40 0.0(2)
C44 C38 C39 C40 -179.36(15)
C38 C39 C40 C41 0.0(2)
C39 C40 C41 C42 -0.1(2)
C40 C41 C42 C43 0.1(2)
C41 C42 C43 C38 0.0(2)
C39 C38 C43 C42 0.0(2)
C44 C38 C43 C42 179.37(14)
